data_2004880
loop_
_publ_author_name
'Robinson, P. D.'
'Meyers, C. Y.'
'Kolb, V. M.'
'Colloton, P. A.'

_publ_section_title
;
 First Example of a Crystalline Urazole Nucleoside:
 (1<i>R</i>,2<i>R</i>)-Urazole-\a-<small>D</small>-pyranosyl-2-deoxyriboside
;
_journal_issue 5
_journal_name_full 'Acta Crystallographica Section C'
_journal_page_first 1215
_journal_page_last 1218
_journal_paper_doi 10.1107/S0108270195015873
_journal_volume 52
_journal_year 1996
_chemical_formula_sum 'C7 H11 N3 O5'
_chemical_formula_weight 217.18
_chemical_name_systematic
;
1-(2-deoxy-\a-D-erythro-pentopyranosyl)
1-(R),2-(R),4-triazolidine-3,5-dione
;
_space_group_IT_number 4
_symmetry_cell_setting monoclinic
_symmetry_space_group_name_Hall 'P 2yb'
_symmetry_space_group_name_H-M 'P 1 21 1'
_cell_angle_alpha 90.0
_cell_angle_beta 97.20(2)
_cell_angle_gamma 90.0
_cell_formula_units_Z 2
_cell_length_a 8.539(2)
_cell_length_b 5.229(6)
_cell_length_c 10.268(3)
_cell_measurement_reflns_used 25
_cell_measurement_temperature 296
_cell_measurement_theta_max 10.43
_cell_measurement_theta_min 9.18
_cell_volume 454.9(5)
_computing_cell_refinement 'MSC/AFC Diffractometer Control Software'
_computing_data_collection
;MSC/AFC Diffractometer Control Software (Molecular Structure Corporation,
 1988)
;
_computing_data_reduction 'PROCESS TEXSAN (Molecular Structure Corporation, 1985)'
_computing_molecular_graphics 'ORTEP (Johnson, 1965)'
_computing_publication_material 'FINISH TEXSAN, PLATON (Spek, 1990)'
_computing_structure_refinement 'LS TEXSAN'
_computing_structure_solution 'SHELXS86 (Sheldrick, 1985)'
_diffrn_ambient_temperature 296
_diffrn_measurement_device 'Rigaku AFC5S diffractometer'
_diffrn_measurement_method '\w/2\q (rate 3\% min^-1^ in \w, 3 reps. max)'
_diffrn_radiation_monochromator graphite
_diffrn_radiation_source x-ray_tube
_diffrn_radiation_type 'Mo K\a'
_diffrn_radiation_wavelength 0.71069
_diffrn_reflns_av_R_equivalents 0.022
_diffrn_reflns_limit_h_max 10
_diffrn_reflns_limit_h_min -10
_diffrn_reflns_limit_k_max 6
_diffrn_reflns_limit_k_min 0
_diffrn_reflns_limit_l_max 12
_diffrn_reflns_limit_l_min -12
_diffrn_reflns_number 1789
_diffrn_reflns_theta_max 25
_diffrn_reflns_theta_min 1.75
_diffrn_standards_decay_% 0.3
_diffrn_standards_interval_count 100
_diffrn_standards_number 3
_exptl_absorpt_coefficient_mu 0.13
_exptl_absorpt_correction_T_max 1.00
_exptl_absorpt_correction_T_min 0.94
_exptl_absorpt_correction_type 'empirical, \y-scans (North, Phillips & Mathews, 1968)'
_exptl_crystal_colour colorless
_exptl_crystal_density_diffrn 1.585
_exptl_crystal_description 'bladed fragment'
_exptl_crystal_F_000 228
_exptl_crystal_size_max 0.47
_exptl_crystal_size_mid 0.31
_exptl_crystal_size_min 0.12
_refine_diff_density_max 0.11
_refine_diff_density_min -0.16
_refine_ls_abs_structure_details
;
determined from the known absolute chirality of the D-2-deoxyribopyranosyl
moiety.
;
_refine_ls_extinction_method none
_refine_ls_goodness_of_fit_obs 1.23
_refine_ls_hydrogen_treatment 'refxyz (H2, H4, H7', H8'), others riding (C-H 0.95\%A)'
_refine_ls_matrix_type full
_refine_ls_number_parameters 147
_refine_ls_number_reflns 821
_refine_ls_R_factor_obs 0.027
_refine_ls_shift/esd_max 0.0001
_refine_ls_structure_factor_coef F
_refine_ls_weighting_details 'w = 4F~o~^2^/\s^2^(F~o~^2^)'
_refine_ls_weighting_scheme calc
_refine_ls_wR_factor_obs 0.029
_reflns_number_observed 821
_reflns_number_total 898
_reflns_observed_criterion '[I > \s(I)]'
_cod_data_source_file fg1140.cif
_cod_data_source_block default
_cod_depositor_comments
;
The following automatic conversions were performed:

'_refine_ls_weighting_scheme' value 'w = 4F~o~^2^/\s^2^(F~o~^2^)' was
changed to 'calc'. New tag '_refine_ls_weighting_details' was
created. The value of the new tag was set to 'w =
4F~o~^2^/\s^2^(F~o~^2^)'.

Automatic conversion script
Id: cif_fix_values 3143 2015-03-26 13:38:13Z robertas 
;
_cod_original_cell_volume 454.9(8)
_cod_original_sg_symbol_Hall 'P 2y1'
_cod_original_sg_symbol_H-M 'P 21'
_cod_database_code 2004880

loop_
_symmetry_equiv_pos_as_xyz
x,y,z
-x,y+1/2,-z

loop_
_atom_site_aniso_label
_atom_site_aniso_U_11
_atom_site_aniso_U_22
_atom_site_aniso_U_33
_atom_site_aniso_U_12
_atom_site_aniso_U_13
_atom_site_aniso_U_23
O6 0.0391(9) 0.0598(11) 0.0277(8) 0.0051(9) -0.0082(6) 0.0077(10)
O7 0.0478(10) 0.0666(13) 0.0396(9) -0.0217(11) -0.0009(7) 0.0072(11)
N1 0.0308(9) 0.0390(11) 0.0255(8) -0.0016(10) -0.0052(7) 0.0031(10)
N2 0.0354(10) 0.0441(12) 0.0213(9) -0.0056(9) -0.0014(7) 0.0004(9)
N4 0.0296(10) 0.0535(15) 0.0289(10) -0.0096(10) -0.0074(7) -0.0050(11)
C3 0.0285(10) 0.0447(15) 0.0311(11) -0.0014(12) -0.0010(9) -0.0013(13)
C5 0.0241(10) 0.0420(15) 0.0312(12) 0.0084(11) -0.0023(9) -0.0038(11)
O6' 0.0353(8) 0.0291(9) 0.0333(8) -0.0018(7) 0.0037(6) -0.0054(7)
O7' 0.0569(10) 0.0310(9) 0.0295(8) -0.0176(9) 0.0004(7) -0.0008(8)
O8' 0.0487(9) 0.0306(10) 0.0469(10) 0.0007(9) -0.0165(8) -0.0027(10)
C1' 0.0370(11) 0.0270(12) 0.0281(11) 0.0026(10) -0.0010(9) 0.0011(10)
C2' 0.0330(11) 0.0306(13) 0.0310(12) 0.0021(10) -0.0004(9) -0.0030(10)
C3' 0.0452(12) 0.0223(12) 0.0237(10) -0.0039(11) -0.0049(9) 0.0021(10)
C4' 0.0353(11) 0.0349(13) 0.0347(14) -0.0070(12) 0.0061(9) 0.0014(12)
C5' 0.0392(12) 0.0385(15) 0.0352(12) -0.0034(12) 0.0104(9) -0.0052(12)

loop_
_atom_site_label
_atom_site_fract_x
_atom_site_fract_y
_atom_site_fract_z
_atom_site_U_iso_or_equiv
_atom_site_thermal_displace_type
_atom_site_calc_flag
_atom_site_calc_attached_atom
O6 .34628(17) .5429 .49037(13) .0432(5) Uani ? ?
O7 .4127(2) 1.0390(6) .13312(15) .0519(6) Uani ? ?
N1 .2318(2) .5448(6) .27431(16) .0325(5) Uani ? ?
N2 .2373(2) .7213(7) .16998(18) .0340(6) Uani ? ?
N4 .4115(2) .8333(6) .33455(17) .0383(7) Uani ? ?
C3 .3607(2) .8832(7) .2034(2) .0352(7) Uani ? ?
C5 .3328(2) .6316(7) .3790(2) .0329(7) Uani ? ?
O6' -.01648(17) .6263(5) .33418(13) .0326(5) Uani ? ?
O7' -0.2245(2) .0626(6) .08408(15) .0396(5) Uani ? ?
O8' -0.3053(2) .5707(5) .15080(16) .0440(6) Uani ? ?
C1' .0827(3) .4305(7) .29228(19) .0311(7) Uani ? ?
C2' .0047(2) .2999(6) .1700(2) .0319(7) Uani ? ?
C3' -0.1496(3) .1831(6) .1992(2) .0311(7) Uani ? ?
C4' -0.2542(3) .3869(7) .24896(19) .0348(8) Uani ? ?
C5' -0.1633(3) .5227(7) .3642(2) .0371(8) Uani ? ?
H2 .231(3) .659(6) .091(2) .0408 Uiso ? ?
H4 .491(3) .914(6) .382(2) .0459 Uiso ? ?
H1' .1005 .3066 .3601 .0374 Uiso calc C1'
H2'a .0719 .1695 .1443 .0383 Uiso calc C2'
H2'b -0.0155 .4214 .1011 .0383 Uiso calc C2'
H3' -0.1271 .0572 .2656 .0374 Uiso calc C3'
H4' -0.3441 .3071 .2770 .0418 Uiso calc C4'
H5'a -0.2263 .6586 .3904 .0446 Uiso calc C5'
H5'b -0.1420 .4046 .4344 .0446 Uiso calc C5'
H7' -0.254(3) -.082(7) .094(2) .0474 Uiso ? ?
H8' -0.355(3) .497(7) .088(3) .0528 Uiso ? ?

loop_
_atom_type_symbol
_atom_type_scat_dispersion_real
_atom_type_scat_dispersion_imag
_atom_type_scat_source
C .002 .002 International_Tables_Vol_IV_Table_2.3.1
H 0 0 International_Tables_Vol_IV_Table_2.3.1
O .008 .006 International_Tables_Vol_IV_Table_2.3.1
N .004 .003 International_Tables_Vol_IV_Table_2.3.1

loop_
_geom_angle_atom_site_label_1
_geom_angle_atom_site_label_2
_geom_angle_atom_site_label_3
_geom_angle
_geom_angle_publ_flag
N2 N1 C5 107.5(2) yes
N2 N1 C1' 118.71(18) yes
C5 N1 C1' 121.17(17) yes
N1 N2 C3 108.17(18) yes
C3 N4 C5 111.4(2) yes
O7 C3 N2 126.8(2) yes
O7 C3 N4 127.8(2) yes
N2 C3 N4 105.4(2) yes
O6 C5 N1 125.7(2) yes
O6 C5 N4 127.9(2) yes
N1 C5 N4 106.4(2) yes
C1' O6' C5' 111.1(2) yes
N1 C1' O6' 107.9(2) yes
N1 C1' C2' 112.7(2) yes
O6' C1' C2' 111.00(19) yes
C1' C2' C3' 108.73(17) yes
O7' C3' C2' 109.01(17) yes
O7' C3' C4' 111.6(2) yes
C2' C3' C4' 110.3(2) yes
O8' C4' C3' 112.16(18) yes
O8' C4' C5' 108.6(2) yes
C3' C4' C5' 109.1(2) yes
O6' C5' C4' 112.76(18) yes

loop_
_geom_bond_atom_site_label_1
_geom_bond_atom_site_label_2
_geom_bond_distance
_geom_bond_publ_flag
O6 C5 1.226(3) yes
O7 C3 1.209(3) yes
N1 N2 1.419(3) yes
N1 C5 1.369(3) yes
N1 C1' 1.439(3) yes
N2 C3 1.362(3) yes
N4 C3 1.387(3) yes
N4 C5 1.360(3) yes
O6' C1' 1.429(3) yes
O6' C5' 1.434(3) yes
O7' C3' 1.419(3) yes
O8' C4' 1.421(3) yes
C1' C2' 1.509(3) yes
C2' C3' 1.516(3) yes
C3' C4' 1.520(4) yes
C4' C5' 1.509(3) yes

loop_
_geom_torsion_atom_site_label_1
_geom_torsion_atom_site_label_2
_geom_torsion_atom_site_label_3
_geom_torsion_atom_site_label_4
_geom_torsion
_geom_torsion_publ_flag
O6 C5 N1 N2 171.8(2) no
O6 C5 N1 C1' 30.7(4) no
O6 C5 N4 C3 -177.9(2) no
O7 C3 N2 N1 170.9(2) no
O7 C3 N4 C5 -175.4(2) no
N1 N2 C3 N4 -9.9(3) no
N1 C5 N4 C3 1.4(3) no
N1 C1' O6' C5' -175.42(16) no
N1 C1' C2' C3' 179.2(2) no
N2 N1 C5 N4 -7.5(2) no
N2 N1 C1' O6' -68.2(2) no
N2 N1 C1' C2' 54.8(3) no
N2 C3 N4 C5 5.4(3) no
N4 C5 N1 C1' -148.7(2) no
C3 N2 N1 C5 11.1(2) no
C3 N2 N1 C1' 153.4(2) no
C5 N1 C1' O6' 68.8(3) no
C5 N1 C1' C2' -168.2(2) no
O6' C1' C2' C3' -59.5(2) no
O6' C5' C4' O8' -67.6(3) no
O6' C5' C4' C3' 54.9(3) no
O7' C3' C2' C1' 179.3(2) no
O7' C3' C4' O8' -54.9(2) no
O7' C3' C4' C5' -175.3(2) no
O8' C4' C3' C2' 66.5(2) no
C1' O6' C5' C4' -58.7(2) no
C1' C2' C3' C4' 56.4(2) no
C2' C1' O6' C5' 60.6(2) no
C2' C3' C4' C5' -53.9(2) no
H7' O7' C3' C2' 131(2) no
H8' O8' C4' C3' 59(2) no
C5 N1 N2 H2 143.2(19) no
H4 N4 C3 O7 0(2) no
H4 N4 C5 N1 -174(2) no
H7' O7' C3' C4' -107(2) no
H8' O8' C4' C5' -180(2) no
C1' N1 N2 H2 -74.6(19) no
H2 N2 C3 O7 38(2) no
H4 N4 C3 N2 -179(2) no
H2 N2 C3 N4 -143(2) no
H4 N4 C5 O6 7(2) no
